data_2217460
loop_
_publ_author_name
'D. Gayathri'
'D. Velmurugan'
'R. Ranjith Kumar'
'S. Perumal'
'K. Ravikumar'

_publ_section_title
;
 3-[(<i>E</i>)-2,4-Dichlorobenzylidene]-1-methylpiperidin-4-one
;
_journal_coeditor_code CI2557
_journal_issue 2
_journal_name_full 'Acta Crystallographica Section E'
_journal_page_first o520
_journal_page_last o520
_journal_paper_doi 10.1107/S1600536808002286
_journal_volume 64
_journal_year 2008
_chemical_formula_iupac 'C13 H13 Cl2 N O'
_chemical_formula_moiety 'C13 H13 Cl2 N O'
_chemical_formula_sum 'C13 H13 Cl2 N O'
_chemical_formula_weight 270.14
_chemical_name_systematic
;
3-[(E)-2,4-Dichlorobenzylidene]-1-methylpiperidin-4-one
;
_space_group_IT_number 14
_symmetry_cell_setting monoclinic
_symmetry_space_group_name_Hall '-P 2yn'
_symmetry_space_group_name_H-M 'P 1 21/n 1'
_atom_sites_solution_hydrogens geom
_atom_sites_solution_primary direct
_atom_sites_solution_secondary difmap
_audit_creation_method SHELXL-97
_cell_angle_alpha 90.00
_cell_angle_beta 92.9970(10)
_cell_angle_gamma 90.00
_cell_formula_units_Z 4
_cell_length_a 12.2013(9)
_cell_length_b 8.5901(6)
_cell_length_c 12.6391(9)
_cell_measurement_reflns_used 1509
_cell_measurement_temperature 293(2)
_cell_measurement_theta_max 25.00
_cell_measurement_theta_min 2.26
_cell_volume 1322.90(16)
_computing_cell_refinement 'SAINT (Bruker, 2001)'
_computing_data_collection 'SMART (Bruker, 2001)'
_computing_data_reduction 'SAINT (Bruker, 2001)'
_computing_molecular_graphics 'PLATON (Spek, 2003)'
_computing_publication_material 'SHELXL97 (Sheldrick, 2008) and PARST (Nardelli, 1995)'
_computing_structure_refinement 'SHELXL97 (Sheldrick, 2008)'
_computing_structure_solution 'SHELXS97 (Sheldrick, 2008)'
_diffrn_ambient_temperature 293(2)
_diffrn_measured_fraction_theta_full 0.999
_diffrn_measured_fraction_theta_max 0.950
_diffrn_measurement_device_type 'Bruker SMART APEX CCD area-detector'
_diffrn_measurement_method \w
_diffrn_radiation_monochromator graphite
_diffrn_radiation_source 'fine-focus sealed tube'
_diffrn_radiation_type MoK\a
_diffrn_radiation_wavelength 0.71073
_diffrn_reflns_av_R_equivalents 0.0185
_diffrn_reflns_av_sigmaI/netI 0.0155
_diffrn_reflns_limit_h_max 15
_diffrn_reflns_limit_h_min -15
_diffrn_reflns_limit_k_max 11
_diffrn_reflns_limit_k_min -10
_diffrn_reflns_limit_l_max 16
_diffrn_reflns_limit_l_min -16
_diffrn_reflns_number 14377
_diffrn_reflns_theta_full 25.00
_diffrn_reflns_theta_max 28.11
_diffrn_reflns_theta_min 2.26
_diffrn_standards_number 0
_exptl_absorpt_coefficient_mu 0.473
_exptl_absorpt_correction_type none
_exptl_crystal_colour 'pale yellow'
_exptl_crystal_density_diffrn 1.356
_exptl_crystal_density_method 'not measured'
_exptl_crystal_description Block
_exptl_crystal_F_000 560
_exptl_crystal_size_max 0.24
_exptl_crystal_size_mid 0.23
_exptl_crystal_size_min 0.20
_refine_diff_density_max 0.337
_refine_diff_density_min -0.275
_refine_ls_extinction_method none
_refine_ls_goodness_of_fit_ref 0.967
_refine_ls_hydrogen_treatment constr
_refine_ls_matrix_type full
_refine_ls_number_parameters 155
_refine_ls_number_reflns 3071
_refine_ls_number_restraints 0
_refine_ls_restrained_S_all 0.967
_refine_ls_R_factor_all 0.0451
_refine_ls_R_factor_gt 0.0401
_refine_ls_shift/su_max 0.001
_refine_ls_shift/su_mean 0.000
_refine_ls_structure_factor_coef Fsqd
_refine_ls_weighting_details 'calc w=1/[\s^2^(Fo^2^)+(0.0724P)^2^+0.3356P] where P=(Fo^2^+2Fc^2^)/3'
_refine_ls_weighting_scheme calc
_refine_ls_wR_factor_gt 0.1142
_refine_ls_wR_factor_ref 0.1204
_reflns_number_gt 2654
_reflns_number_total 3071
_reflns_threshold_expression I>2\s(I)
_cod_data_source_file ci2557.cif
_cod_data_source_block I
_cod_depositor_comments
;
The following automatic conversions were performed:
'_symmetry_cell_setting' value 'Monoclinic' changed to 'monoclinic'
according to '/home/saulius/struct/CIF-dictionaries/cif_core.dic'
dictionary named 'cif_core.dic' version 2.4.1 from 2010-06-29.

Automatic conversion script
Id: cif_fix_enum 1527 2010-12-29 10:47:43Z saulius 

The following automatic conversions were performed:

'_symmetry_cell_setting' value 'Monoclinic' changed to 'monoclinic'
according to /home/saulius/struct/CIF-dictionaries/cif_core.dic
dictionary named 'cif_core.dic' version 2.4.1 from 2010-06-29.

Automatic conversion script
Id: cif_fix_values 1715 2011-07-08 13:25:40Z adriana 
;
_cod_original_sg_symbol_H-M 'P 21/n'
_cod_database_code 2217460
_cod_database_fobs_code 2217460

loop_
_symmetry_equiv_pos_as_xyz
'x, y, z'
'-x+1/2, y+1/2, -z+1/2'
'-x, -y, -z'
'x-1/2, -y-1/2, z-1/2'

loop_
_atom_site_type_symbol
_atom_site_label
_atom_site_fract_x
_atom_site_fract_y
_atom_site_fract_z
_atom_site_U_iso_or_equiv
_atom_site_adp_type
_atom_site_calc_flag
_atom_site_refinement_flags
_atom_site_occupancy
C C1 0.53390(18) 0.5088(2) 1.24853(18) 0.0781(5) Uani d . 1
H H1A 0.5518 0.5079 1.1755 0.117 Uiso calc R 1
H H1B 0.5966 0.5421 1.2917 0.117 Uiso calc R 1
H H1C 0.4740 0.5792 1.2576 0.117 Uiso calc R 1
C C2 0.47091(17) 0.3512(2) 1.38999(14) 0.0700(5) Uani d . 1
H H2A 0.4038 0.4104 1.3959 0.084 Uiso calc R 1
H H2B 0.5280 0.4004 1.4346 0.084 Uiso calc R 1
C C3 0.4536(2) 0.1860(3) 1.42729(13) 0.0791(6) Uani d . 1
H H3A 0.5248 0.1374 1.4403 0.095 Uiso calc R 1
H H3B 0.4182 0.1896 1.4942 0.095 Uiso calc R 1
C C4 0.38604(15) 0.0855(2) 1.35183(13) 0.0660(5) Uani d . 1
C C5 0.37681(12) 0.1336(2) 1.23733(11) 0.0524(3) Uani d . 1
C C6 0.41053(13) 0.29745(19) 1.21048(12) 0.0532(3) Uani d . 1
H H6A 0.4317 0.3008 1.1376 0.064 Uiso calc R 1
H H6B 0.3484 0.3667 1.2168 0.064 Uiso calc R 1
C C7 0.34326(12) 0.0240(2) 1.16663(12) 0.0545(4) Uani d . 1
H H7 0.3257 -0.0728 1.1939 0.065 Uiso calc R 1
C C8 0.33134(11) 0.04126(18) 1.05058(11) 0.0486(3) Uani d . 1
C C9 0.35991(12) -0.08015(17) 0.98306(12) 0.0489(3) Uani d . 1
C C10 0.35760(12) -0.06504(17) 0.87383(12) 0.0496(3) Uani d . 1
H H10 0.3791 -0.1465 0.8311 0.059 Uiso calc R 1
C C11 0.32225(13) 0.07535(18) 0.83036(11) 0.0500(3) Uani d . 1
C C12 0.28628(14) 0.19534(19) 0.89226(13) 0.0565(4) Uani d . 1
H H12 0.2592 0.2867 0.8613 0.068 Uiso calc R 1
C C13 0.29116(13) 0.17732(19) 1.00152(13) 0.0557(4) Uani d . 1
H H13 0.2670 0.2581 1.0434 0.067 Uiso calc R 1
N N1 0.50222(11) 0.35202(16) 1.28025(10) 0.0539(3) Uani d . 1
O O1 0.34393(15) -0.0325(2) 1.38258(12) 0.1014(6) Uani d . 1
Cl Cl1 0.40318(5) -0.25836(5) 1.03652(4) 0.07721(18) Uani d . 1
Cl Cl2 0.32208(5) 0.09909(5) 0.69335(3) 0.07158(17) Uani d . 1

loop_
_atom_site_aniso_label
_atom_site_aniso_U_11
_atom_site_aniso_U_22
_atom_site_aniso_U_33
_atom_site_aniso_U_12
_atom_site_aniso_U_13
_atom_site_aniso_U_23
C1 0.0843(13) 0.0546(10) 0.0934(14) -0.0057(9) -0.0158(11) 0.0027(10)
C2 0.0752(11) 0.0799(12) 0.0544(9) 0.0079(9) -0.0035(8) -0.0182(9)
C3 0.0949(14) 0.1009(15) 0.0412(8) -0.0155(12) 0.0012(8) 0.0010(9)
C4 0.0617(9) 0.0896(13) 0.0472(8) -0.0133(9) 0.0065(7) 0.0089(8)
C5 0.0465(7) 0.0672(9) 0.0437(7) -0.0049(6) 0.0037(6) 0.0033(6)
C6 0.0523(8) 0.0595(9) 0.0475(7) 0.0023(7) -0.0001(6) -0.0007(7)
C7 0.0509(8) 0.0625(9) 0.0501(8) -0.0084(7) 0.0038(6) 0.0046(7)
C8 0.0424(7) 0.0541(8) 0.0493(7) -0.0043(6) 0.0011(5) -0.0007(6)
C9 0.0473(7) 0.0448(7) 0.0543(8) -0.0020(6) -0.0011(6) 0.0045(6)
C10 0.0512(7) 0.0460(7) 0.0513(8) -0.0012(6) 0.0016(6) -0.0035(6)
C11 0.0535(8) 0.0504(7) 0.0455(7) -0.0036(6) -0.0018(6) 0.0003(6)
C12 0.0639(9) 0.0483(8) 0.0563(8) 0.0069(7) -0.0084(7) -0.0006(7)
C13 0.0561(8) 0.0555(8) 0.0549(8) 0.0071(7) -0.0032(6) -0.0090(7)
N1 0.0546(7) 0.0524(7) 0.0540(7) 0.0017(5) -0.0029(5) -0.0036(5)
O1 0.1116(12) 0.1262(13) 0.0654(8) -0.0543(11) -0.0048(8) 0.0325(9)
Cl1 0.1059(4) 0.0545(3) 0.0708(3) 0.0144(2) 0.0005(3) 0.01340(19)
Cl2 0.1041(4) 0.0622(3) 0.0482(2) -0.0037(2) 0.0024(2) 0.00406(17)

loop_
_atom_type_symbol
_atom_type_description
_atom_type_scat_dispersion_real
_atom_type_scat_dispersion_imag
_atom_type_scat_source
C C 0.0033 0.0016 'International Tables Vol C Tables 4.2.6.8 and 6.1.1.4'
H H 0.0000 0.0000 'International Tables Vol C Tables 4.2.6.8 and 6.1.1.4'
N N 0.0061 0.0033 'International Tables Vol C Tables 4.2.6.8 and 6.1.1.4'
O O 0.0106 0.0060 'International Tables Vol C Tables 4.2.6.8 and 6.1.1.4'
Cl Cl 0.1484 0.1585 'International Tables Vol C Tables 4.2.6.8 and 6.1.1.4'

loop_
_geom_angle_atom_site_label_1
_geom_angle_atom_site_label_2
_geom_angle_atom_site_label_3
_geom_angle
N1 C1 H1A 109.5
N1 C1 H1B 109.5
H1A C1 H1B 109.5
N1 C1 H1C 109.5
H1A C1 H1C 109.5
H1B C1 H1C 109.5
N1 C2 C3 110.39(15)
N1 C2 H2A 109.6
C3 C2 H2A 109.6
N1 C2 H2B 109.6
C3 C2 H2B 109.6
H2A C2 H2B 108.1
C4 C3 C2 114.99(16)
C4 C3 H3A 108.5
C2 C3 H3A 108.5
C4 C3 H3B 108.5
C2 C3 H3B 108.5
H3A C3 H3B 107.5
O1 C4 C5 121.85(17)
O1 C4 C3 120.41(16)
C5 C4 C3 117.69(16)
C7 C5 C4 116.86(16)
C7 C5 C6 125.39(14)
C4 C5 C6 117.70(14)
N1 C6 C5 111.81(13)
N1 C6 H6A 109.3
C5 C6 H6A 109.3
N1 C6 H6B 109.3
C5 C6 H6B 109.3
H6A C6 H6B 107.9
C5 C7 C8 126.95(15)
C5 C7 H7 116.5
C8 C7 H7 116.5
C13 C8 C9 116.34(13)
C13 C8 C7 122.59(14)
C9 C8 C7 121.07(14)
C10 C9 C8 122.94(13)
C10 C9 Cl1 117.27(11)
C8 C9 Cl1 119.78(12)
C11 C10 C9 117.82(13)
C11 C10 H10 121.1
C9 C10 H10 121.1
C12 C11 C10 121.83(14)
C12 C11 Cl2 119.47(12)
C10 C11 Cl2 118.69(12)
C11 C12 C13 118.85(15)
C11 C12 H12 120.6
C13 C12 H12 120.6
C12 C13 C8 121.99(14)
C12 C13 H13 119.0
C8 C13 H13 119.0
C1 N1 C2 110.56(15)
C1 N1 C6 109.51(14)
C2 N1 C6 109.96(13)

loop_
_geom_bond_atom_site_label_1
_geom_bond_atom_site_label_2
_geom_bond_distance
C1 N1 1.463(2)
C1 H1A 0.96
C1 H1B 0.96
C1 H1C 0.96
C2 N1 1.458(2)
C2 C3 1.514(3)
C2 H2A 0.97
C2 H2B 0.97
C3 C4 1.501(3)
C3 H3A 0.97
C3 H3B 0.97
C4 O1 1.209(2)
C4 C5 1.504(2)
C5 C7 1.346(2)
C5 C6 1.510(2)
C6 N1 1.465(2)
C6 H6A 0.97
C6 H6B 0.97
C7 C8 1.474(2)
C7 H7 0.93
C8 C13 1.400(2)
C8 C9 1.403(2)
C9 C10 1.385(2)
C9 Cl1 1.7440(15)
C10 C11 1.385(2)
C10 H10 0.93
C11 C12 1.380(2)
C11 Cl2 1.7435(15)
C12 C13 1.388(2)
C12 H12 0.93
C13 H13 0.93

loop_
_geom_hbond_atom_site_label_D
_geom_hbond_atom_site_label_H
_geom_hbond_atom_site_label_A
_geom_hbond_site_symmetry_A
_geom_hbond_distance_DH
_geom_hbond_distance_HA
_geom_hbond_distance_DA
_geom_hbond_angle_DHA
C13 H13 O1 2_557 0.93 2.46 3.366(2) 163

loop_
_geom_torsion_atom_site_label_1
_geom_torsion_atom_site_label_2
_geom_torsion_atom_site_label_3
_geom_torsion_atom_site_label_4
_geom_torsion
N1 C2 C3 C4 -46.3(2)
C2 C3 C4 O1 -161.3(2)
C2 C3 C4 C5 21.1(3)
O1 C4 C5 C7 -15.5(3)
C3 C4 C5 C7 162.09(18)
O1 C4 C5 C6 167.14(19)
C3 C4 C5 C6 -15.2(2)
C7 C5 C6 N1 -142.95(16)
C4 C5 C6 N1 34.12(19)
C4 C5 C7 C8 -177.87(14)
C6 C5 C7 C8 -0.8(3)
C5 C7 C8 C13 -38.6(2)
C5 C7 C8 C9 141.58(17)
C13 C8 C9 C10 5.0(2)
C7 C8 C9 C10 -175.16(13)
C13 C8 C9 Cl1 -176.27(11)
C7 C8 C9 Cl1 3.54(19)
C8 C9 C10 C11 -2.0(2)
Cl1 C9 C10 C11 179.32(11)
C9 C10 C11 C12 -2.4(2)
C9 C10 C11 Cl2 178.30(11)
C10 C11 C12 C13 3.4(2)
Cl2 C11 C12 C13 -177.33(13)
C11 C12 C13 C8 0.0(2)
C9 C8 C13 C12 -4.0(2)
C7 C8 C13 C12 176.22(14)
C3 C2 N1 C1 -172.10(17)
C3 C2 N1 C6 66.9(2)
C5 C6 N1 C1 178.07(14)
C5 C6 N1 C2 -60.26(17)

loop_
_cod_related_entry_id
_cod_related_entry_database
_cod_related_entry_code
1 ChemSpider 21195600
